data_4510853
loop_
_publ_author_name
'Fischer, Conrad'
'Bombicz, Petra'
'Seichter, Wilhelm'
'Katzsch, Felix'
'Weber, Edwin'

_publ_section_title
;
 Bridge-Disubstituted Calix[4]arenes in the Rare 1,2-Alternate
 Conformation: Control of the Inclusion Behavior Depending on the Bridge
 Substituents
;
_journal_issue 5
_journal_name_full 'Crystal Growth &amp; Design'
_journal_page_first 2445
_journal_paper_doi 10.1021/cg3000735
_journal_volume 12
_journal_year 2012
_chemical_absolute_configuration S
_chemical_formula_moiety 'C53 H72 O4'
_chemical_formula_sum 'C53 H72 O4'
_chemical_formula_weight 773.11
_chemical_name_systematic
; 
 ? 
;
_space_group_IT_number 1
_symmetry_cell_setting triclinic
_symmetry_space_group_name_Hall 'P 1'
_symmetry_space_group_name_H-M 'P 1'
_atom_sites_solution_hydrogens geom
_atom_sites_solution_primary direct
_atom_sites_solution_secondary difmap
_audit_creation_method SHELXL-97
_cell_angle_alpha 88.5880(10)
_cell_angle_beta 73.3930(10)
_cell_angle_gamma 68.3740(10)
_cell_formula_units_Z 1
_cell_length_a 9.26260(10)
_cell_length_b 9.7970(2)
_cell_length_c 13.9686(2)
_cell_measurement_reflns_used 9977
_cell_measurement_temperature 100(2)
_cell_measurement_theta_max 34.98
_cell_measurement_theta_min 2.94
_cell_volume 1124.57(3)
_computing_cell_refinement 'SAINT-NT (Sheldrick, 2008)'
_computing_data_collection 'Kappa APEX 2 (Bruker-AXS)'
_computing_data_reduction SAINT
_computing_molecular_graphics 'ORTEP-3 (Farrugia)'
_computing_publication_material SHELXTL
_computing_structure_refinement 'SHELXL-97 (Sheldrick, 1997)'
_computing_structure_solution 'SHELXS-97 (Sheldrick, 1990)'
_diffrn_ambient_temperature 100(2)
_diffrn_measured_fraction_theta_full 0.997
_diffrn_measured_fraction_theta_max 0.997
_diffrn_measurement_device_type 'CCD area detector'
_diffrn_measurement_method 'phi and omega scans'
_diffrn_radiation_monochromator graphite
_diffrn_radiation_source 'fine-focus sealed tube'
_diffrn_radiation_type MoK\a
_diffrn_radiation_wavelength 0.71073
_diffrn_reflns_av_R_equivalents 0.0258
_diffrn_reflns_av_sigmaI/netI 0.0310
_diffrn_reflns_limit_h_max 15
_diffrn_reflns_limit_h_min -15
_diffrn_reflns_limit_k_max 16
_diffrn_reflns_limit_k_min -16
_diffrn_reflns_limit_l_max 22
_diffrn_reflns_limit_l_min -23
_diffrn_reflns_number 36922
_diffrn_reflns_theta_full 36.45
_diffrn_reflns_theta_max 36.45
_diffrn_reflns_theta_min 2.25
_diffrn_standards_decay_% <1%
_exptl_absorpt_coefficient_mu 0.070
_exptl_absorpt_correction_T_max 0.9896
_exptl_absorpt_correction_T_min 0.9320
_exptl_absorpt_correction_type multi-scan
_exptl_absorpt_process_details 'SADABS (Sheldrick, 2004)'
_exptl_crystal_colour colourless
_exptl_crystal_density_diffrn 1.142
_exptl_crystal_density_method 'not measured'
_exptl_crystal_description plate
_exptl_crystal_F_000 422
_exptl_crystal_size_max 0.41
_exptl_crystal_size_mid 0.35
_exptl_crystal_size_min 0.15
_refine_diff_density_max 0.447
_refine_diff_density_min -0.237
_refine_diff_density_rms 0.060
_refine_ls_abs_structure_details 'Flack H D (1983), Acta Cryst. A39, 876-881'
_refine_ls_extinction_method none
_refine_ls_goodness_of_fit_ref 1.031
_refine_ls_hydrogen_treatment constr
_refine_ls_matrix_type full
_refine_ls_number_parameters 532
_refine_ls_number_reflns 10965
_refine_ls_number_restraints 4
_refine_ls_restrained_S_all 1.034
_refine_ls_R_factor_all 0.0703
_refine_ls_R_factor_gt 0.0447
_refine_ls_shift/su_max 0.000
_refine_ls_shift/su_mean 0.000
_refine_ls_structure_factor_coef Fsqd
_refine_ls_weighting_details 'calc w=1/[\s^2^(Fo^2^)+(0.0690P)^2^+0.2402P] where P=(Fo^2^+2Fc^2^)/3'
_refine_ls_weighting_scheme calc
_refine_ls_wR_factor_gt 0.1159
_refine_ls_wR_factor_ref 0.1351
_reflns_number_gt 8134
_reflns_number_total 10965
_reflns_threshold_expression >2sigma(I)
_cod_data_source_file 3NEW.cif
_cod_data_source_block guish26p1
_cod_depositor_comments
;
The following automatic conversions were performed:

'_exptl_absorpt_correction_type' value 'multi scan' changed to
'multi-scan' according to
/usr/data/users/saulius/automatic-downloads/retrospective/ACS/lib/dictionaries/cif_core.dic
dictionary named 'cif_core.dic' version 2.4.2 from 2011-04-26.

Automatic conversion script
Id: cif_fix_values 2281 2013-09-26 08:29:07Z andrius 
;
_cod_database_code 4510853

loop_
_symmetry_equiv_pos_as_xyz
'x, y, z'

loop_
_atom_site_label
_atom_site_type_symbol
_atom_site_fract_x
_atom_site_fract_y
_atom_site_fract_z
_atom_site_U_iso_or_equiv
_atom_site_adp_type
_atom_site_occupancy
_atom_site_symmetry_multiplicity
_atom_site_calc_flag
_atom_site_refinement_flags
O1 O 0.2351(3) 0.7340(3) 0.58758(18) 0.0185(5) Uani 1 1 d .
O2 O 0.0575(3) 1.1491(2) 0.57827(17) 0.0167(5) Uani 1 1 d .
O3 O 0.4825(3) 1.1978(3) 0.43318(18) 0.0192(5) Uani 1 1 d .
O4 O 0.6591(3) 0.7841(2) 0.44278(18) 0.0176(5) Uani 1 1 d .
C1 C 0.3470(4) 0.7518(3) 0.6281(2) 0.0129(6) Uani 1 1 d .
C2 C 0.5085(4) 0.6481(3) 0.5953(2) 0.0143(6) Uani 1 1 d .
C3 C 0.6166(4) 0.6468(3) 0.6465(2) 0.0143(6) Uani 1 1 d .
H3 H 0.7246 0.5756 0.6247 0.017 Uiso 1 1 calc R
C4 C 0.5724(4) 0.7471(3) 0.7297(2) 0.0138(6) Uani 1 1 d .
C5 C 0.4143(4) 0.8530(3) 0.7573(2) 0.0148(6) Uani 1 1 d .
H5 H 0.3823 0.9240 0.8121 0.018 Uiso 1 1 calc R
C6 C 0.3007(4) 0.8591(3) 0.7076(2) 0.0137(6) Uani 1 1 d .
C7 C 0.1302(4) 0.9835(3) 0.7425(2) 0.0138(6) Uani 1 1 d .
H7 H 0.0660 0.9705 0.6992 0.017 Uiso 1 1 calc R
C8 C 0.1184(4) 1.2052(3) 0.6405(2) 0.0123(6) Uani 1 1 d .
C9 C 0.1461(4) 1.1324(3) 0.7253(2) 0.0120(6) Uani 1 1 d .
C10 C 0.1984(4) 1.1978(3) 0.7895(2) 0.0144(6) Uani 1 1 d .
H10 H 0.2111 1.1541 0.8496 0.017 Uiso 1 1 calc R
C11 C 0.2328(4) 1.3251(3) 0.7691(2) 0.0145(6) Uani 1 1 d .
C12 C 0.2171(4) 1.3855(3) 0.6789(2) 0.0136(6) Uani 1 1 d .
H12 H 0.2462 1.4682 0.6616 0.016 Uiso 1 1 calc R
C13 C 0.1602(4) 1.3278(3) 0.6140(2) 0.0130(6) Uani 1 1 d .
C14 C 0.1499(4) 1.3948(3) 0.5156(2) 0.0156(6) Uani 1 1 d .
H14A H 0.2144 1.4582 0.5022 0.019 Uiso 1 1 calc R
H14B H 0.0352 1.4591 0.5236 0.019 Uiso 1 1 calc R
C15 C 0.3697(4) 1.1801(3) 0.3917(2) 0.0143(6) Uani 1 1 d .
C16 C 0.2097(4) 1.2842(3) 0.4245(2) 0.0133(6) Uani 1 1 d .
C17 C 0.1018(4) 1.2845(4) 0.3724(2) 0.0154(6) Uani 1 1 d .
H17 H -0.0063 1.3556 0.3940 0.018 Uiso 1 1 calc R
C18 C 0.1461(4) 1.1847(3) 0.2900(2) 0.0147(6) Uani 1 1 d .
C19 C 0.3027(4) 1.0784(3) 0.2637(2) 0.0141(6) Uani 1 1 d .
H19 H 0.3341 1.0066 0.2095 0.017 Uiso 1 1 calc R
C20 C 0.4173(4) 1.0716(3) 0.3132(2) 0.0124(6) Uani 1 1 d .
C21 C 0.5860(4) 0.9500(3) 0.2788(2) 0.0133(6) Uani 1 1 d .
H21 H 0.6506 0.9636 0.3215 0.016 Uiso 1 1 calc R
C22 C 0.5972(4) 0.7288(3) 0.3804(2) 0.0134(6) Uani 1 1 d .
C23 C 0.5709(4) 0.7995(3) 0.2959(2) 0.0136(6) Uani 1 1 d .
C24 C 0.5196(4) 0.7341(3) 0.2309(2) 0.0147(6) Uani 1 1 d .
H24 H 0.5091 0.7769 0.1703 0.018 Uiso 1 1 calc R
C25 C 0.4833(4) 0.6088(3) 0.2519(2) 0.0134(6) Uani 1 1 d .
C26 C 0.4999(4) 0.5472(3) 0.3417(2) 0.0143(6) Uani 1 1 d .
H26 H 0.4723 0.4636 0.3586 0.017 Uiso 1 1 calc R
C27 C 0.5560(4) 0.6057(3) 0.4068(2) 0.0125(6) Uani 1 1 d .
C28 C 0.5660(4) 0.5387(3) 0.5048(2) 0.0152(6) Uani 1 1 d .
H28A H 0.5004 0.4763 0.5184 0.018 Uiso 1 1 calc R
H28B H 0.6805 0.4734 0.4966 0.018 Uiso 1 1 calc R
C29 C 0.6971(4) 0.7382(4) 0.7849(2) 0.0172(7) Uani 1 1 d .
C30 C 0.8374(5) 0.7717(4) 0.7133(3) 0.0267(8) Uani 1 1 d .
H30A H 0.9233 0.7553 0.7451 0.040 Uiso 1 1 calc R
H30B H 0.7973 0.8747 0.6979 0.040 Uiso 1 1 calc R
H30C H 0.8813 0.7066 0.6511 0.040 Uiso 1 1 calc R
C31 C 0.7634(4) 0.5841(4) 0.8178(3) 0.0234(8) Uani 1 1 d .
H31A H 0.8470 0.5775 0.8497 0.035 Uiso 1 1 calc R
H31B H 0.8112 0.5117 0.7592 0.035 Uiso 1 1 calc R
H31C H 0.6748 0.5640 0.8658 0.035 Uiso 1 1 calc R
C32 C 0.6207(5) 0.8485(4) 0.8787(3) 0.0242(8) Uani 1 1 d .
H32A H 0.5335 0.8254 0.9258 0.036 Uiso 1 1 calc R
H32B H 0.5757 0.9487 0.8593 0.036 Uiso 1 1 calc R
H32C H 0.7040 0.8418 0.9107 0.036 Uiso 1 1 calc R
C33 C 0.1895(4) 0.8250(4) 0.5104(3) 0.0210(7) Uani 1 1 d .
H33A H 0.2613 0.8797 0.4886 0.032 Uiso 1 1 calc R
H33B H 0.0767 0.8946 0.5367 0.032 Uiso 1 1 calc R
H33C H 0.1996 0.7626 0.4531 0.032 Uiso 1 1 calc R
C34 C 0.3013(5) 1.3885(4) 0.8370(3) 0.0197(7) Uani 1 1 d .
C35 C 0.4844(5) 1.3462(5) 0.7849(3) 0.0312(9) Uani 1 1 d .
H35A H 0.5363 1.2395 0.7673 0.047 Uiso 1 1 calc R
H35B H 0.5336 1.3750 0.8304 0.047 Uiso 1 1 calc R
H35C H 0.4997 1.3974 0.7239 0.047 Uiso 1 1 calc R
C36 C 0.2758(5) 1.3282(4) 0.9405(3) 0.0290(9) Uani 1 1 d .
H36A H 0.1606 1.3443 0.9698 0.043 Uiso 1 1 calc R
H36B H 0.3089 1.3795 0.9844 0.043 Uiso 1 1 calc R
H36C H 0.3415 1.2224 0.9332 0.043 Uiso 1 1 calc R
C37 C 0.2167(6) 1.5579(4) 0.8536(3) 0.0320(10) Uani 1 1 d .
H37A H 0.2402 1.6002 0.7894 0.048 Uiso 1 1 calc R
H37B H 0.2573 1.5958 0.9004 0.048 Uiso 1 1 calc R
H37C H 0.0989 1.5854 0.8816 0.048 Uiso 1 1 calc R
C38 C -0.1155(4) 1.2072(4) 0.6074(3) 0.0263(8) Uani 1 1 d .
H38A H -0.1573 1.1697 0.6707 0.039 Uiso 1 1 calc R
H38B H -0.1522 1.1768 0.5553 0.039 Uiso 1 1 calc R
H38C H -0.1562 1.3151 0.6162 0.039 Uiso 1 1 calc R
C39 C 0.0225(4) 1.1923(4) 0.2357(3) 0.0178(7) Uani 1 1 d .
C40 C -0.1193(4) 1.1588(5) 0.3076(3) 0.0269(8) Uani 1 1 d .
H40A H -0.0762 1.0625 0.3329 0.040 Uiso 1 1 calc R
H40B H -0.1951 1.1573 0.2714 0.040 Uiso 1 1 calc R
H40C H -0.1764 1.2352 0.3640 0.040 Uiso 1 1 calc R
C41 C -0.0458(5) 1.3509(4) 0.2022(3) 0.0232(8) Uani 1 1 d .
H41A H -0.1064 1.4217 0.2616 0.035 Uiso 1 1 calc R
H41B H -0.1183 1.3540 0.1624 0.035 Uiso 1 1 calc R
H41C H 0.0446 1.3763 0.1616 0.035 Uiso 1 1 calc R
C42 C 0.0958(4) 1.0825(4) 0.1426(3) 0.0233(8) Uani 1 1 d .
H42A H 0.1917 1.0966 0.0985 0.035 Uiso 1 1 calc R
H42B H 0.0150 1.0987 0.1067 0.035 Uiso 1 1 calc R
H42C H 0.1278 0.9818 0.1628 0.035 Uiso 1 1 calc R
C43 C 0.5274(5) 1.1071(4) 0.5104(3) 0.0226(8) Uani 1 1 d .
H43A H 0.4790 1.0323 0.5181 0.034 Uiso 1 1 calc R
H43B H 0.4877 1.1686 0.5738 0.034 Uiso 1 1 calc R
H43C H 0.6461 1.0585 0.4918 0.034 Uiso 1 1 calc R
C44 C 0.4158(4) 0.5452(3) 0.1840(3) 0.0173(6) Uani 1 1 d .
C45 C 0.2321(5) 0.5893(5) 0.2350(3) 0.0326(10) Uani 1 1 d .
H45A H 0.1871 0.5447 0.1948 0.049 Uiso 1 1 calc R
H45B H 0.1779 0.6969 0.2405 0.049 Uiso 1 1 calc R
H45C H 0.2143 0.5545 0.3021 0.049 Uiso 1 1 calc R
C46 C 0.4362(5) 0.6068(4) 0.0821(3) 0.0298(9) Uani 1 1 d .
H46A H 0.5517 0.5867 0.0494 0.045 Uiso 1 1 calc R
H46B H 0.3745 0.7135 0.0909 0.045 Uiso 1 1 calc R
H46C H 0.3957 0.5599 0.0402 0.045 Uiso 1 1 calc R
C47 C 0.4959(5) 0.3781(4) 0.1705(3) 0.0269(8) Uani 1 1 d .
H47A H 0.4441 0.3387 0.1320 0.040 Uiso 1 1 calc R
H47B H 0.4835 0.3391 0.2364 0.040 Uiso 1 1 calc R
H47C H 0.6119 0.3485 0.1342 0.040 Uiso 1 1 calc R
C48 C 0.8323(4) 0.7288(4) 0.4135(3) 0.0258(8) Uani 1 1 d .
H48A H 0.8743 0.6233 0.4227 0.039 Uiso 1 1 calc R
H48B H 0.8679 0.7816 0.4548 0.039 Uiso 1 1 calc R
H48C H 0.8738 0.7432 0.3427 0.039 Uiso 1 1 calc R
C49 C 0.0397(4) 0.9731(3) 0.8514(2) 0.0158(6) Uani 1 1 d .
H49A H 0.0373 0.8731 0.8584 0.019 Uiso 1 1 calc R
H49B H 0.0996 0.9881 0.8961 0.019 Uiso 1 1 calc R
C50 C -0.1317(4) 1.0855(4) 0.8839(3) 0.0267(8) Uani 1 1 d D
H50 H -0.2065 1.0654 0.8576 0.032 Uiso 1 1 calc R
C51 C -0.1893(3) 1.2013(3) 0.94047(18) 0.0381(5) Uani 1 1 d D
H51A H -0.1213 1.2282 0.9694 0.046 Uiso 1 1 calc R
H51B H -0.3010 1.2627 0.9546 0.046 Uiso 1 1 calc R
C52 C 0.6769(4) 0.9582(4) 0.1677(3) 0.0175(7) Uani 1 1 d .
H52A H 0.6149 0.9443 0.1241 0.021 Uiso 1 1 calc R
H52B H 0.6813 1.0574 0.1598 0.021 Uiso 1 1 calc R
C53 C 0.8490(5) 0.8427(4) 0.1337(3) 0.0282(9) Uani 1 1 d .
H53A H 0.9103 0.8547 0.1774 0.042 Uiso 1 1 calc R
H53B H 0.9026 0.8548 0.0644 0.042 Uiso 1 1 calc R
H53C H 0.8450 0.7440 0.1374 0.042 Uiso 1 1 calc R

loop_
_atom_site_aniso_label
_atom_site_aniso_U_11
_atom_site_aniso_U_22
_atom_site_aniso_U_33
_atom_site_aniso_U_23
_atom_site_aniso_U_13
_atom_site_aniso_U_12
O1 0.0197(12) 0.0184(11) 0.0239(13) 0.0043(10) -0.0107(10) -0.0113(9)
O2 0.0229(12) 0.0179(11) 0.0157(11) 0.0031(9) -0.0093(9) -0.0122(10)
O3 0.0239(13) 0.0196(12) 0.0209(12) 0.0026(10) -0.0123(10) -0.0117(10)
O4 0.0199(11) 0.0187(12) 0.0183(12) 0.0010(9) -0.0073(9) -0.0107(10)
C1 0.0184(14) 0.0121(14) 0.0104(12) 0.0020(10) -0.0049(11) -0.0079(11)
C2 0.0188(15) 0.0117(14) 0.0127(14) 0.0032(11) -0.0050(12) -0.0058(12)
C3 0.0173(15) 0.0124(14) 0.0129(14) 0.0013(11) -0.0044(12) -0.0054(12)
C4 0.0143(14) 0.0140(14) 0.0136(14) 0.0029(11) -0.0053(11) -0.0049(11)
C5 0.0180(15) 0.0151(15) 0.0128(14) 0.0007(11) -0.0039(12) -0.0084(12)
C6 0.0146(14) 0.0102(13) 0.0170(15) 0.0026(11) -0.0042(12) -0.0060(11)
C7 0.0146(14) 0.0120(14) 0.0158(14) 0.0017(11) -0.0042(12) -0.0065(11)
C8 0.0145(13) 0.0118(14) 0.0126(14) 0.0022(11) -0.0055(11) -0.0060(11)
C9 0.0130(13) 0.0100(13) 0.0137(14) 0.0029(11) -0.0038(11) -0.0052(11)
C10 0.0170(14) 0.0138(14) 0.0147(14) 0.0044(11) -0.0059(12) -0.0076(12)
C11 0.0175(14) 0.0124(14) 0.0158(15) 0.0000(11) -0.0051(12) -0.0078(12)
C12 0.0176(14) 0.0120(14) 0.0135(14) 0.0022(11) -0.0051(12) -0.0079(12)
C13 0.0144(14) 0.0117(14) 0.0136(14) 0.0013(11) -0.0041(11) -0.0056(11)
C14 0.0219(16) 0.0108(14) 0.0157(15) 0.0023(11) -0.0069(12) -0.0069(12)
C15 0.0148(14) 0.0136(14) 0.0182(15) 0.0048(12) -0.0072(12) -0.0080(11)
C16 0.0167(14) 0.0120(14) 0.0128(14) 0.0019(11) -0.0039(11) -0.0075(12)
C17 0.0143(14) 0.0148(15) 0.0161(15) 0.0019(12) -0.0048(12) -0.0043(12)
C18 0.0168(14) 0.0152(14) 0.0147(15) 0.0014(12) -0.0051(12) -0.0085(12)
C19 0.0142(14) 0.0132(14) 0.0160(14) 0.0010(11) -0.0050(11) -0.0058(11)
C20 0.0147(14) 0.0128(14) 0.0119(13) 0.0026(11) -0.0049(11) -0.0072(11)
C21 0.0153(14) 0.0116(14) 0.0159(14) 0.0044(11) -0.0059(12) -0.0074(11)
C22 0.0154(14) 0.0113(14) 0.0139(14) 0.0002(11) -0.0032(11) -0.0064(11)
C23 0.0154(14) 0.0123(14) 0.0149(14) 0.0018(11) -0.0047(12) -0.0073(12)
C24 0.0206(15) 0.0114(14) 0.0154(14) 0.0025(11) -0.0075(12) -0.0084(12)
C25 0.0171(14) 0.0119(14) 0.0135(14) 0.0040(11) -0.0067(11) -0.0067(11)
C26 0.0165(14) 0.0108(14) 0.0163(15) 0.0025(11) -0.0048(12) -0.0061(12)
C27 0.0153(14) 0.0099(13) 0.0124(14) 0.0027(11) -0.0043(11) -0.0048(11)
C28 0.0216(16) 0.0110(14) 0.0124(14) 0.0025(11) -0.0054(12) -0.0053(12)
C29 0.0149(14) 0.0209(16) 0.0160(15) -0.0016(12) -0.0048(12) -0.0066(12)
C30 0.0229(17) 0.035(2) 0.0270(19) 0.0012(16) -0.0076(15) -0.0158(16)
C31 0.0220(17) 0.0258(18) 0.0245(18) 0.0019(14) -0.0121(14) -0.0074(14)
C32 0.0253(18) 0.027(2) 0.0213(17) -0.0043(14) -0.0104(15) -0.0088(15)
C33 0.0178(16) 0.0210(18) 0.0216(17) -0.0010(14) -0.0080(13) -0.0025(14)
C34 0.0282(18) 0.0180(16) 0.0197(16) 0.0041(13) -0.0118(14) -0.0130(14)
C35 0.028(2) 0.041(2) 0.038(2) 0.0120(19) -0.0177(17) -0.0225(18)
C36 0.056(3) 0.029(2) 0.0199(16) 0.0104(14) -0.0216(17) -0.0283(19)
C37 0.053(3) 0.0153(16) 0.038(2) 0.0017(14) -0.0295(19) -0.0127(16)
C38 0.0230(18) 0.0272(19) 0.036(2) 0.0070(16) -0.0185(16) -0.0107(15)
C39 0.0183(15) 0.0195(16) 0.0187(15) 0.0029(13) -0.0084(13) -0.0084(13)
C40 0.0220(17) 0.040(2) 0.0264(19) 0.0031(17) -0.0059(15) -0.0207(17)
C41 0.0249(18) 0.0212(17) 0.0233(17) 0.0043(14) -0.0135(14) -0.0038(14)
C42 0.0228(17) 0.0247(18) 0.0246(18) -0.0024(14) -0.0119(15) -0.0077(14)
C43 0.0248(18) 0.0220(18) 0.0192(17) -0.0014(14) -0.0124(14) -0.0021(15)
C44 0.0263(17) 0.0136(14) 0.0212(16) 0.0066(12) -0.0136(14) -0.0132(13)
C45 0.027(2) 0.042(3) 0.039(2) 0.003(2) -0.0150(18) -0.0197(19)
C46 0.052(3) 0.030(2) 0.0240(18) 0.0077(15) -0.0197(18) -0.0273(19)
C47 0.046(2) 0.0170(15) 0.0270(17) 0.0035(13) -0.0193(15) -0.0157(15)
C48 0.0224(17) 0.0200(16) 0.042(2) 0.0054(15) -0.0190(17) -0.0082(13)
C49 0.0174(14) 0.0130(14) 0.0168(15) 0.0039(11) -0.0028(12) -0.0075(12)
C50 0.0135(14) 0.0234(17) 0.036(2) 0.0063(14) -0.0002(13) -0.0047(12)
C51 0.0318(10) 0.0394(12) 0.0303(10) -0.0080(9) -0.0066(8) -0.0005(9)
C52 0.0169(15) 0.0163(15) 0.0183(16) 0.0030(12) -0.0026(12) -0.0072(12)
C53 0.0224(17) 0.0269(19) 0.032(2) 0.0108(15) -0.0025(15) -0.0108(14)

loop_
_atom_type_symbol
_atom_type_description
_atom_type_scat_dispersion_real
_atom_type_scat_dispersion_imag
_atom_type_scat_source
C C 0.0033 0.0000 'International Tables Vol C Tables 4.2.6.8 and 6.1.1.4'
H H 0.0000 0.0000 'International Tables Vol C Tables 4.2.6.8 and 6.1.1.4'
O O 0.0106 0.0000 'International Tables Vol C Tables 4.2.6.8 and 6.1.1.4'

loop_
_geom_angle_atom_site_label_1
_geom_angle_atom_site_label_2
_geom_angle_atom_site_label_3
_geom_angle
C1 O1 C33 118.9(3)
C8 O2 C38 112.7(3)
C15 O3 C43 119.1(3)
C22 O4 C48 113.6(3)
O1 C1 C6 121.8(3)
O1 C1 C2 118.0(3)
C6 C1 C2 119.8(3)
C3 C2 C1 119.4(3)
C3 C2 C28 119.4(3)
C1 C2 C28 121.3(3)
C2 C3 C4 122.3(3)
C2 C3 H3 118.8
C4 C3 H3 118.8
C5 C4 C3 117.0(3)
C5 C4 C29 123.1(3)
C3 C4 C29 119.9(3)
C4 C5 C6 122.8(3)
C4 C5 H5 118.6
C6 C5 H5 118.6
C5 C6 C1 118.5(3)
C5 C6 C7 118.6(3)
C1 C6 C7 122.9(3)
C9 C7 C49 113.1(3)
C9 C7 C6 109.4(3)
C49 C7 C6 111.4(3)
C9 C7 H7 107.6
C49 C7 H7 107.6
C6 C7 H7 107.6
O2 C8 C13 119.1(3)
O2 C8 C9 119.0(3)
C13 C8 C9 121.8(3)
C10 C9 C8 117.1(3)
C10 C9 C7 121.6(3)
C8 C9 C7 121.1(3)
C9 C10 C11 122.8(3)
C9 C10 H10 118.6
C11 C10 H10 118.6
C10 C11 C12 117.6(3)
C10 C11 C34 121.7(3)
C12 C11 C34 120.4(3)
C13 C12 C11 122.0(3)
C13 C12 H12 119.0
C11 C12 H12 119.0
C12 C13 C8 118.3(3)
C12 C13 C14 119.9(3)
C8 C13 C14 121.8(3)
C13 C14 C16 115.3(3)
C13 C14 H14A 108.5
C16 C14 H14A 108.5
C13 C14 H14B 108.5
C16 C14 H14B 108.5
H14A C14 H14B 107.5
O3 C15 C20 121.3(3)
O3 C15 C16 117.5(3)
C20 C15 C16 120.9(3)
C17 C16 C15 118.6(3)
C17 C16 C14 119.2(3)
C15 C16 C14 122.2(3)
C18 C17 C16 122.6(3)
C18 C17 H17 118.7
C16 C17 H17 118.7
C19 C18 C17 116.9(3)
C19 C18 C39 123.2(3)
C17 C18 C39 119.9(3)
C18 C19 C20 123.3(3)
C18 C19 H19 118.3
C20 C19 H19 118.3
C15 C20 C19 117.5(3)
C15 C20 C21 123.3(3)
C19 C20 C21 119.2(3)
C20 C21 C23 109.2(3)
C20 C21 C52 111.7(3)
C23 C21 C52 111.9(3)
C20 C21 H21 107.9
C23 C21 H21 107.9
C52 C21 H21 107.9
O4 C22 C23 119.6(3)
O4 C22 C27 118.8(3)
C23 C22 C27 121.6(3)
C22 C23 C24 117.8(3)
C22 C23 C21 120.8(3)
C24 C23 C21 121.3(3)
C25 C24 C23 122.5(3)
C25 C24 H24 118.8
C23 C24 H24 118.8
C24 C25 C26 117.8(3)
C24 C25 C44 121.8(3)
C26 C25 C44 120.2(3)
C27 C26 C25 121.5(3)
C27 C26 H26 119.2
C25 C26 H26 119.2
C26 C27 C22 118.4(3)
C26 C27 C28 119.6(3)
C22 C27 C28 122.0(3)
C2 C28 C27 115.4(3)
C2 C28 H28A 108.4
C27 C28 H28A 108.4
C2 C28 H28B 108.4
C27 C28 H28B 108.4
H28A C28 H28B 107.5
C31 C29 C30 109.3(3)
C31 C29 C32 108.0(3)
C30 C29 C32 109.1(3)
C31 C29 C4 109.8(3)
C30 C29 C4 108.9(3)
C32 C29 C4 111.7(3)
C29 C30 H30A 109.5
C29 C30 H30B 109.5
H30A C30 H30B 109.5
C29 C30 H30C 109.5
H30A C30 H30C 109.5
H30B C30 H30C 109.5
C29 C31 H31A 109.5
C29 C31 H31B 109.5
H31A C31 H31B 109.5
C29 C31 H31C 109.5
H31A C31 H31C 109.5
H31B C31 H31C 109.5
C29 C32 H32A 109.5
C29 C32 H32B 109.5
H32A C32 H32B 109.5
C29 C32 H32C 109.5
H32A C32 H32C 109.5
H32B C32 H32C 109.5
O1 C33 H33A 109.5
O1 C33 H33B 109.5
H33A C33 H33B 109.5
O1 C33 H33C 109.5
H33A C33 H33C 109.5
H33B C33 H33C 109.5
C11 C34 C36 111.7(3)
C11 C34 C35 107.9(3)
C36 C34 C35 109.7(3)
C11 C34 C37 110.7(3)
C36 C34 C37 107.6(3)
C35 C34 C37 109.3(3)
C34 C35 H35A 109.5
C34 C35 H35B 109.5
H35A C35 H35B 109.5
C34 C35 H35C 109.5
H35A C35 H35C 109.5
H35B C35 H35C 109.5
C34 C36 H36A 109.5
C34 C36 H36B 109.5
H36A C36 H36B 109.5
C34 C36 H36C 109.5
H36A C36 H36C 109.5
H36B C36 H36C 109.5
C34 C37 H37A 109.5
C34 C37 H37B 109.5
H37A C37 H37B 109.5
C34 C37 H37C 109.5
H37A C37 H37C 109.5
H37B C37 H37C 109.5
O2 C38 H38A 109.5
O2 C38 H38B 109.5
H38A C38 H38B 109.5
O2 C38 H38C 109.5
H38A C38 H38C 109.5
H38B C38 H38C 109.5
C18 C39 C42 112.7(3)
C18 C39 C40 109.5(3)
C42 C39 C40 108.2(3)
C18 C39 C41 109.2(3)
C42 C39 C41 108.2(3)
C40 C39 C41 109.0(3)
C39 C40 H40A 109.5
C39 C40 H40B 109.5
H40A C40 H40B 109.5
C39 C40 H40C 109.5
H40A C40 H40C 109.5
H40B C40 H40C 109.5
C39 C41 H41A 109.5
C39 C41 H41B 109.5
H41A C41 H41B 109.5
C39 C41 H41C 109.5
H41A C41 H41C 109.5
H41B C41 H41C 109.5
C39 C42 H42A 109.5
C39 C42 H42B 109.5
H42A C42 H42B 109.5
C39 C42 H42C 109.5
H42A C42 H42C 109.5
H42B C42 H42C 109.5
O3 C43 H43A 109.5
O3 C43 H43B 109.5
H43A C43 H43B 109.5
O3 C43 H43C 109.5
H43A C43 H43C 109.5
H43B C43 H43C 109.5
C47 C44 C46 109.9(3)
C47 C44 C25 110.6(3)
C46 C44 C25 112.4(3)
C47 C44 C45 108.7(3)
C46 C44 C45 107.3(3)
C25 C44 C45 107.9(3)
C44 C45 H45A 109.5
C44 C45 H45B 109.5
H45A C45 H45B 109.5
C44 C45 H45C 109.5
H45A C45 H45C 109.5
H45B C45 H45C 109.5
C44 C46 H46A 109.5
C44 C46 H46B 109.5
H46A C46 H46B 109.5
C44 C46 H46C 109.5
H46A C46 H46C 109.5
H46B C46 H46C 109.5
C44 C47 H47A 109.5
C44 C47 H47B 109.5
H47A C47 H47B 109.5
C44 C47 H47C 109.5
H47A C47 H47C 109.5
H47B C47 H47C 109.5
O4 C48 H48A 109.5
O4 C48 H48B 109.5
H48A C48 H48B 109.5
O4 C48 H48C 109.5
H48A C48 H48C 109.5
H48B C48 H48C 109.5
C50 C49 C7 112.1(3)
C50 C49 H49A 109.2
C7 C49 H49A 109.2
C50 C49 H49B 109.2
C7 C49 H49B 109.2
H49A C49 H49B 107.9
C51 C50 C49 128.9(4)
C51 C50 H50 115.5
C49 C50 H50 115.5
C50 C51 H51A 120.0
C50 C51 H51B 120.0
H51A C51 H51B 120.0
C53 C52 C21 112.5(3)
C53 C52 H52A 109.1
C21 C52 H52A 109.1
C53 C52 H52B 109.1
C21 C52 H52B 109.1
H52A C52 H52B 107.8
C52 C53 H53A 109.5
C52 C53 H53B 109.5
H53A C53 H53B 109.5
C52 C53 H53C 109.5
H53A C53 H53C 109.5
H53B C53 H53C 109.5

loop_
_geom_bond_atom_site_label_1
_geom_bond_atom_site_label_2
_geom_bond_distance
O1 C1 1.377(4)
O1 C33 1.439(4)
O2 C8 1.381(4)
O2 C38 1.423(4)
O3 C15 1.393(4)
O3 C43 1.436(4)
O4 C22 1.385(4)
O4 C48 1.425(4)
C1 C6 1.406(4)
C1 C2 1.411(4)
C2 C3 1.384(5)
C2 C28 1.514(4)
C3 C4 1.403(4)
C3 H3 0.9500
C4 C5 1.395(4)
C4 C29 1.539(5)
C5 C6 1.400(5)
C5 H5 0.9500
C6 C7 1.545(4)
C7 C9 1.526(4)
C7 C49 1.535(5)
C7 H7 1.0000
C8 C13 1.403(4)
C8 C9 1.405(4)
C9 C10 1.399(4)
C10 C11 1.400(5)
C10 H10 0.9500
C11 C12 1.401(5)
C11 C34 1.533(5)
C12 C13 1.393(4)
C12 H12 0.9500
C13 C14 1.521(5)
C14 C16 1.525(4)
C14 H14A 0.9900
C14 H14B 0.9900
C15 C20 1.402(4)
C15 C16 1.403(4)
C16 C17 1.392(5)
C17 C18 1.393(4)
C17 H17 0.9500
C18 C19 1.387(4)
C18 C39 1.523(5)
C19 C20 1.405(4)
C19 H19 0.9500
C20 C21 1.523(4)
C21 C23 1.538(5)
C21 C52 1.555(5)
C21 H21 1.0000
C22 C23 1.390(4)
C22 C27 1.405(4)
C23 C24 1.400(4)
C24 C25 1.391(5)
C24 H24 0.9500
C25 C26 1.403(4)
C25 C44 1.527(4)
C26 C27 1.393(4)
C26 H26 0.9500
C27 C28 1.516(5)
C28 H28A 0.9900
C28 H28B 0.9900
C29 C31 1.521(5)
C29 C30 1.533(5)
C29 C32 1.537(5)
C30 H30A 0.9800
C30 H30B 0.9800
C30 H30C 0.9800
C31 H31A 0.9800
C31 H31B 0.9800
C31 H31C 0.9800
C32 H32A 0.9800
C32 H32B 0.9800
C32 H32C 0.9800
C33 H33A 0.9800
C33 H33B 0.9800
C33 H33C 0.9800
C34 C36 1.536(5)
C34 C35 1.539(6)
C34 C37 1.543(5)
C35 H35A 0.9800
C35 H35B 0.9800
C35 H35C 0.9800
C36 H36A 0.9800
C36 H36B 0.9800
C36 H36C 0.9800
C37 H37A 0.9800
C37 H37B 0.9800
C37 H37C 0.9800
C38 H38A 0.9800
C38 H38B 0.9800
C38 H38C 0.9800
C39 C42 1.529(5)
C39 C40 1.546(5)
C39 C41 1.562(5)
C40 H40A 0.9800
C40 H40B 0.9800
C40 H40C 0.9800
C41 H41A 0.9800
C41 H41B 0.9800
C41 H41C 0.9800
C42 H42A 0.9800
C42 H42B 0.9800
C42 H42C 0.9800
C43 H43A 0.9800
C43 H43B 0.9800
C43 H43C 0.9800
C44 C47 1.519(5)
C44 C46 1.522(5)
C44 C45 1.539(6)
C45 H45A 0.9800
C45 H45B 0.9800
C45 H45C 0.9800
C46 H46A 0.9800
C46 H46B 0.9800
C46 H46C 0.9800
C47 H47A 0.9800
C47 H47B 0.9800
C47 H47C 0.9800
C48 H48A 0.9800
C48 H48B 0.9800
C48 H48C 0.9800
C49 C50 1.505(4)
C49 H49A 0.9900
C49 H49B 0.9900
C50 C51 1.247(4)
C50 H50 0.9500
C51 H51A 0.9500
C51 H51B 0.9500
C52 C53 1.521(5)
C52 H52A 0.9900
C52 H52B 0.9900
C53 H53A 0.9800
C53 H53B 0.9800
C53 H53C 0.9800

loop_
_geom_torsion_atom_site_label_1
_geom_torsion_atom_site_label_2
_geom_torsion_atom_site_label_3
_geom_torsion_atom_site_label_4
_geom_torsion
C33 O1 C1 C6 85.2(4)
C33 O1 C1 C2 -101.9(3)
O1 C1 C2 C3 -168.6(3)
C6 C1 C2 C3 4.5(5)
O1 C1 C2 C28 11.7(4)
C6 C1 C2 C28 -175.2(3)
C1 C2 C3 C4 -1.0(5)
C28 C2 C3 C4 178.7(3)
C2 C3 C4 C5 -2.1(5)
C2 C3 C4 C29 178.8(3)
C3 C4 C5 C6 1.8(5)
C29 C4 C5 C6 -179.1(3)
C4 C5 C6 C1 1.5(5)
C4 C5 C6 C7 -178.4(3)
O1 C1 C6 C5 168.1(3)
C2 C1 C6 C5 -4.7(5)
O1 C1 C6 C7 -12.0(5)
C2 C1 C6 C7 175.2(3)
C5 C6 C7 C9 63.6(4)
C1 C6 C7 C9 -116.3(3)
C5 C6 C7 C49 -62.1(4)
C1 C6 C7 C49 118.0(4)
C38 O2 C8 C13 -94.3(3)
C38 O2 C8 C9 89.7(3)
O2 C8 C9 C10 -176.2(3)
C13 C8 C9 C10 7.8(4)
O2 C8 C9 C7 7.6(4)
C13 C8 C9 C7 -168.4(3)
C49 C7 C9 C10 47.5(4)
C6 C7 C9 C10 -77.3(4)
C49 C7 C9 C8 -136.5(3)
C6 C7 C9 C8 98.8(3)
C8 C9 C10 C11 -4.1(5)
C7 C9 C10 C11 172.1(3)
C9 C10 C11 C12 -1.5(5)
C9 C10 C11 C34 -175.7(3)
C10 C11 C12 C13 3.8(5)
C34 C11 C12 C13 178.0(3)
C11 C12 C13 C8 -0.2(5)
C11 C12 C13 C14 -178.3(3)
O2 C8 C13 C12 178.3(3)
C9 C8 C13 C12 -5.8(4)
O2 C8 C13 C14 -3.7(4)
C9 C8 C13 C14 172.2(3)
C12 C13 C14 C16 136.6(3)
C8 C13 C14 C16 -41.4(4)
C43 O3 C15 C20 -84.4(4)
C43 O3 C15 C16 101.9(3)
O3 C15 C16 C17 169.1(3)
C20 C15 C16 C17 -4.7(5)
O3 C15 C16 C14 -11.8(4)
C20 C15 C16 C14 174.4(3)
C13 C14 C16 C17 119.1(3)
C13 C14 C16 C15 -60.0(4)
C15 C16 C17 C18 0.7(5)
C14 C16 C17 C18 -178.4(3)
C16 C17 C18 C19 2.8(5)
C16 C17 C18 C39 -179.2(3)
C17 C18 C19 C20 -2.6(5)
C39 C18 C19 C20 179.5(3)
O3 C15 C20 C19 -168.6(3)
C16 C15 C20 C19 4.9(5)
O3 C15 C20 C21 10.5(5)
C16 C15 C20 C21 -176.0(3)
C18 C19 C20 C15 -1.2(5)
C18 C19 C20 C21 179.7(3)
C15 C20 C21 C23 117.1(3)
C19 C20 C21 C23 -63.8(4)
C15 C20 C21 C52 -118.5(4)
C19 C20 C21 C52 60.6(4)
C48 O4 C22 C23 -87.8(4)
C48 O4 C22 C27 95.0(3)
O4 C22 C23 C24 175.4(3)
C27 C22 C23 C24 -7.4(4)
O4 C22 C23 C21 -8.8(4)
C27 C22 C23 C21 168.3(3)
C20 C21 C23 C22 -98.2(3)
C52 C21 C23 C22 137.6(3)
C20 C21 C23 C24 77.4(4)
C52 C21 C23 C24 -46.8(4)
C22 C23 C24 C25 4.8(5)
C21 C23 C24 C25 -170.9(3)
C23 C24 C25 C26 -0.1(5)
C23 C24 C25 C44 175.5(3)
C24 C25 C26 C27 -2.1(5)
C44 C25 C26 C27 -177.8(3)
C25 C26 C27 C22 -0.4(5)
C25 C26 C27 C28 177.8(3)
O4 C22 C27 C26 -177.5(3)
C23 C22 C27 C26 5.3(4)
O4 C22 C27 C28 4.4(4)
C23 C22 C27 C28 -172.8(3)
C3 C2 C28 C27 -118.8(3)
C1 C2 C28 C27 60.9(4)
C26 C27 C28 C2 -137.7(3)
C22 C27 C28 C2 40.4(4)
C5 C4 C29 C31 125.6(3)
C3 C4 C29 C31 -55.3(4)
C5 C4 C29 C30 -114.8(3)
C3 C4 C29 C30 64.3(4)
C5 C4 C29 C32 5.8(5)
C3 C4 C29 C32 -175.1(3)
C10 C11 C34 C36 -17.7(5)
C12 C11 C34 C36 168.4(3)
C10 C11 C34 C35 102.9(4)
C12 C11 C34 C35 -71.0(4)
C10 C11 C34 C37 -137.6(4)
C12 C11 C34 C37 48.5(5)
C19 C18 C39 C42 -6.6(5)
C17 C18 C39 C42 175.6(3)
C19 C18 C39 C40 113.8(4)
C17 C18 C39 C40 -64.0(4)
C19 C18 C39 C41 -126.9(3)
C17 C18 C39 C41 55.3(4)
C24 C25 C44 C47 138.3(3)
C26 C25 C44 C47 -46.2(4)
C24 C25 C44 C46 15.1(5)
C26 C25 C44 C46 -169.3(3)
C24 C25 C44 C45 -103.0(4)
C26 C25 C44 C45 72.6(4)
C9 C7 C49 C50 61.1(4)
C6 C7 C49 C50 -175.2(3)
C7 C49 C50 C51 -105.6(5)
C20 C21 C52 C53 177.0(3)
C23 C21 C52 C53 -60.2(4)
